data_4075909
loop_
_publ_author_name
'Gareau, Daniel'
'Sui-Seng, Christine'
'Groux, Laurent F.'
'Brisse, Fran\,cois'
'Zargarian, Davit'

_publ_section_title
;
 Indenyl-Nickel Complexes Bearing a Pendant, Hemilabile Olefin
 Ligand:&#x00A0; Preparation, Characterization, and Catalytic Activities
;
_journal_issue 16
_journal_name_full Organometallics
_journal_page_first 4003
_journal_paper_doi 10.1021/om050285u
_journal_volume 24
_journal_year 2005
_chemical_compound_source 'Synthesized by the authors. See text'
_chemical_formula_sum 'C32 H32 Cl Ni P Si'
_chemical_formula_weight 569.80
_chemical_name_systematic
;
 ?
;
_space_group_IT_number 15
_symmetry_cell_setting monoclinic
_symmetry_space_group_name_Hall '-C 2yc'
_symmetry_space_group_name_H-M 'C 1 2/c 1'
_atom_sites_solution_hydrogens geom
_atom_sites_solution_primary direct
_atom_sites_solution_secondary difmap
_audit_creation_method SHELXL-97
_cell_angle_alpha 90.00
_cell_angle_beta 97.44(3)
_cell_angle_gamma 90.00
_cell_formula_units_Z 8
_cell_length_a 28.763(9)
_cell_length_b 10.667(10)
_cell_length_c 19.103(11)
_cell_measurement_reflns_used 25
_cell_measurement_temperature 203(2)
_cell_measurement_theta_max 30.00
_cell_measurement_theta_min 15.00
_cell_volume 5812(7)
_computing_cell_refinement 'CAD4 Program (Nonius 1989)'
_computing_data_collection 'Local Program'
_computing_data_reduction 'Local Program'
_computing_molecular_graphics 'XP (Bruker, 1999)'
_computing_publication_material 'UdMX (local program)'
_computing_structure_refinement 'SHELXL97 (Sheldrick, 1997)'
_computing_structure_solution 'SHELXS97 (Sheldrick, 1997)'
_diffrn_ambient_temperature 203(2)
_diffrn_detector_area_resol_mean 0.0
_diffrn_measured_fraction_theta_full 1.000
_diffrn_measured_fraction_theta_max 1.000
_diffrn_measurement_device_type 'Enraf-Nonius CAD-4'
_diffrn_measurement_method w/2\q
_diffrn_radiation_monochromator Graphite
_diffrn_radiation_source 'Sealed tube'
_diffrn_radiation_type MoK\a
_diffrn_radiation_wavelength 0.71073
_diffrn_reflns_av_R_equivalents 0.070
_diffrn_reflns_av_sigmaI/netI 0.2593
_diffrn_reflns_limit_h_max 35
_diffrn_reflns_limit_h_min 0
_diffrn_reflns_limit_k_max 13
_diffrn_reflns_limit_k_min 0
_diffrn_reflns_limit_l_max 23
_diffrn_reflns_limit_l_min -23
_diffrn_reflns_number 5684
_diffrn_reflns_theta_full 25.98
_diffrn_reflns_theta_max 25.98
_diffrn_reflns_theta_min 1.43
_diffrn_standards_decay_% 0.00
_diffrn_standards_number 5
_exptl_absorpt_coefficient_mu 0.875
_exptl_absorpt_correction_T_max 0.9500
_exptl_absorpt_correction_T_min 0.8400
_exptl_absorpt_correction_type gaussian
_exptl_absorpt_process_details 'Gaussian from crystal shape'
_exptl_crystal_colour red
_exptl_crystal_density_diffrn 1.302
_exptl_crystal_density_meas ?
_exptl_crystal_density_method 'not measured'
_exptl_crystal_description plate
_exptl_crystal_F_000 2384
_exptl_crystal_size_max 0.56
_exptl_crystal_size_mid 0.21
_exptl_crystal_size_min 0.06
_refine_diff_density_max 0.491
_refine_diff_density_min -0.420
_refine_diff_density_rms 0.145
_refine_ls_extinction_coef 0.00293(15)
_refine_ls_extinction_expression Fc^*^=kFc[1+0.001xFc^2^\l^3^/sin(2\q)]^-1/4^
_refine_ls_extinction_method SHELXL
_refine_ls_goodness_of_fit_ref 0.802
_refine_ls_hydrogen_treatment constr
_refine_ls_matrix_type full
_refine_ls_number_parameters 340
_refine_ls_number_reflns 5684
_refine_ls_number_restraints 12
_refine_ls_restrained_S_all 0.802
_refine_ls_R_factor_all 0.1633
_refine_ls_R_factor_gt 0.0460
_refine_ls_shift/su_max 0.000
_refine_ls_shift/su_mean 0.000
_refine_ls_structure_factor_coef Fsqd
_refine_ls_weighting_details 'calc w=1/[\s^2^(Fo^2^)+(0.0550P)^2^] where P=(Fo^2^+2Fc^2^)/3'
_refine_ls_weighting_scheme calc
_refine_ls_wR_factor_gt 0.1252
_refine_ls_wR_factor_ref 0.1667
_reflns_number_gt 2036
_reflns_number_total 5684
_reflns_threshold_expression >2sigma(I)
_cod_data_source_file om050285usi20050413_010911.cif
_cod_data_source_block susen6
_cod_depositor_comments
;
The following automatic conversions were performed:
'_atom_site_symetry_multiplicity' tag replaced with
'_atom_site_symmetry_multiplicity'.

Automatic conversion script
Id: cif_correct_tags 1440 2010-10-19 06:21:57Z saulius 

The following automatic conversions were performed:

'_symmetry_cell_setting' value 'Monoclinic' changed to 'monoclinic'
according to /home/saulius/struct/CIF-dictionaries/cif_core.dic
dictionary named 'cif_core.dic' version 2.4.1 from
2010-06-29.

'_geom_bond_publ_flag' value 'Y' changed to 'y'
according to /home/saulius/struct/CIF-dictionaries/cif_core.dic
dictionary named 'cif_core.dic' version 2.4.1 from 2010-06-29 (50
times).

'_geom_angle_publ_flag' value 'Y' changed to 'y' according
to /home/saulius/struct/CIF-dictionaries/cif_core.dic dictionary
named 'cif_core.dic' version 2.4.1 from 2010-06-29 (100
times).

'_geom_torsion_publ_flag' value 'Y' changed to 'y' according
to /home/saulius/struct/CIF-dictionaries/cif_core.dic dictionary
named 'cif_core.dic' version 2.4.1 from 2010-06-29 (199 times).

Automatic conversion script
Id: cif_fix_values 1715 2011-07-08 13:25:40Z adriana 

The following automatic conversions were performed:

'_exptl_crystal_density_meas' value 'none' was changed to '?' - the
value is perceived as not measured.

Automatic conversion script
Id: cif_fix_values 3008 2015-01-20 13:52:24Z robertas 
;
_cod_original_sg_symbol_H-M C2/C
_cod_database_code 4075909

loop_
_symmetry_equiv_pos_as_xyz
'x, y, z'
'-x, y, -z+1/2'
'x+1/2, y+1/2, z'
'-x+1/2, y+1/2, -z+1/2'
'-x, -y, -z'
'x, -y, z-1/2'
'-x+1/2, -y+1/2, -z'
'x+1/2, -y+1/2, z-1/2'

loop_
_atom_site_label
_atom_site_type_symbol
_atom_site_fract_x
_atom_site_fract_y
_atom_site_fract_z
_atom_site_U_iso_or_equiv
_atom_site_adp_type
_atom_site_occupancy
_atom_site_symmetry_multiplicity
_atom_site_calc_flag
_atom_site_refinement_flags
_atom_site_disorder_assembly
_atom_site_disorder_group
Ni Ni 0.30126(3) 0.03111(10) 0.65440(5) 0.0294(3) Uani 1 1 d . . .
Cl Cl 0.29890(7) -0.1560(2) 0.70119(12) 0.0454(6) Uani 1 1 d . . .
P P 0.37714(7) 0.0485(2) 0.66872(10) 0.0274(5) Uani 1 1 d . . .
C1 C 0.2282(2) 0.0554(7) 0.6275(4) 0.0290(19) Uani 1 1 d . A .
C2 C 0.2513(2) 0.1683(7) 0.6482(4) 0.0315(19) Uani 1 1 d . . .
H2 H 0.2444 0.2219 0.6879 0.038 Uiso 1 1 calc R . .
C3 C 0.2839(2) 0.1952(7) 0.6026(4) 0.032(2) Uani 1 1 d . . .
H3 H 0.3040 0.2710 0.6052 0.038 Uiso 1 1 calc R . .
C3A C 0.2763(3) 0.1109(7) 0.5422(4) 0.0315(19) Uani 1 1 d . . .
C4 C 0.2963(3) 0.1029(9) 0.4801(4) 0.043(2) Uani 1 1 d . . .
H4 H 0.3189 0.1614 0.4698 0.052 Uiso 1 1 calc R . .
C5 C 0.2823(3) 0.0069(9) 0.4340(4) 0.049(3) Uani 1 1 d . . .
H5 H 0.2954 0.0002 0.3915 0.059 Uiso 1 1 calc R . .
C6 C 0.2489(3) -0.0805(9) 0.4491(4) 0.051(3) Uani 1 1 d . . .
H6 H 0.2399 -0.1451 0.4167 0.061 Uiso 1 1 calc R . .
C7 C 0.2290(3) -0.0741(8) 0.5100(4) 0.040(2) Uani 1 1 d . . .
H7 H 0.2070 -0.1347 0.5199 0.048 Uiso 1 1 calc R . .
C7A C 0.2417(2) 0.0240(8) 0.5580(4) 0.0298(18) Uani 1 1 d . . .
C21 C 0.4011(2) 0.1777(7) 0.6201(4) 0.0265(18) Uani 1 1 d . . .
C22 C 0.4194(3) 0.1572(8) 0.5580(4) 0.036(2) Uani 1 1 d . . .
H22 H 0.4217 0.0748 0.5413 0.043 Uiso 1 1 calc R . .
C23 C 0.4345(3) 0.2563(9) 0.5194(4) 0.047(2) Uani 1 1 d . . .
H23 H 0.4468 0.2408 0.4770 0.057 Uiso 1 1 calc R . .
C24 C 0.4316(3) 0.3767(9) 0.5435(5) 0.053(3) Uani 1 1 d . . .
H24 H 0.4419 0.4441 0.5178 0.063 Uiso 1 1 calc R . .
C25 C 0.4135(3) 0.3980(9) 0.6050(5) 0.056(3) Uani 1 1 d . . .
H25 H 0.4117 0.4806 0.6217 0.067 Uiso 1 1 calc R . .
C26 C 0.3978(3) 0.3013(8) 0.6430(4) 0.039(2) Uani 1 1 d . . .
H26 H 0.3847 0.3183 0.6847 0.046 Uiso 1 1 calc R . .
C31 C 0.4072(3) -0.0876(7) 0.6381(4) 0.0283(19) Uani 1 1 d . . .
C32 C 0.3851(3) -0.1652(8) 0.5863(4) 0.040(2) Uani 1 1 d . . .
H32 H 0.3533 -0.1520 0.5694 0.048 Uiso 1 1 calc R . .
C33 C 0.4091(3) -0.2618(8) 0.5590(5) 0.053(3) Uani 1 1 d . . .
H33 H 0.3933 -0.3131 0.5235 0.063 Uiso 1 1 calc R . .
C34 C 0.4550(3) -0.2842(8) 0.5824(5) 0.053(3) Uani 1 1 d . . .
H34 H 0.4710 -0.3498 0.5629 0.064 Uiso 1 1 calc R . .
C35 C 0.4774(3) -0.2108(9) 0.6341(5) 0.054(3) Uani 1 1 d . . .
H35 H 0.5090 -0.2267 0.6513 0.065 Uiso 1 1 calc R . .
C36 C 0.4541(3) -0.1123(8) 0.6619(4) 0.045(2) Uani 1 1 d . . .
H36 H 0.4703 -0.0616 0.6972 0.054 Uiso 1 1 calc R . .
C41 C 0.4046(2) 0.0697(7) 0.7603(4) 0.0292(19) Uani 1 1 d . . .
C42 C 0.3861(3) 0.0041(8) 0.8131(4) 0.046(2) Uani 1 1 d . . .
H42 H 0.3598 -0.0476 0.8011 0.055 Uiso 1 1 calc R . .
C43 C 0.4057(3) 0.0134(10) 0.8829(4) 0.061(3) Uani 1 1 d . . .
H43 H 0.3931 -0.0324 0.9181 0.073 Uiso 1 1 calc R . .
C44 C 0.4437(3) 0.0906(10) 0.9002(4) 0.055(3) Uani 1 1 d . . .
H44 H 0.4571 0.0973 0.9476 0.066 Uiso 1 1 calc R . .
C45 C 0.4623(3) 0.1576(9) 0.8496(4) 0.050(3) Uani 1 1 d . . .
H45 H 0.4882 0.2102 0.8622 0.060 Uiso 1 1 calc R . .
C46 C 0.4430(3) 0.1479(8) 0.7801(4) 0.040(2) Uani 1 1 d . . .
H46 H 0.4558 0.1945 0.7454 0.048 Uiso 1 1 calc R . .
Si Si 0.18157(7) -0.0144(2) 0.67569(11) 0.0371(6) Uani 1 1 d D . .
C8 C 0.1981(3) 0.0033(7) 0.7725(4) 0.045(2) Uani 1 1 d . A .
H8A H 0.2031 0.0912 0.7839 0.068 Uiso 1 1 calc R . .
H8B H 0.2267 -0.0432 0.7871 0.068 Uiso 1 1 calc R . .
H8C H 0.1731 -0.0290 0.7970 0.068 Uiso 1 1 calc R . .
C9 C 0.1689(3) -0.1800(8) 0.6520(4) 0.056(3) Uani 1 1 d . A .
H9A H 0.1473 -0.2140 0.6821 0.085 Uiso 1 1 calc R . .
H9B H 0.1978 -0.2278 0.6585 0.085 Uiso 1 1 calc R . .
H9C H 0.1550 -0.1851 0.6031 0.085 Uiso 1 1 calc R . .
C10A C 0.1289(9) 0.084(4) 0.642(3) 0.06(2) Uiso 0.34 1 d PD A -1
H10A H 0.1349 0.1714 0.6555 0.076 Uiso 0.34 1 calc PR A -1
H10B H 0.1231 0.0786 0.5907 0.076 Uiso 0.34 1 calc PR A -1
C11A C 0.0866(9) 0.038(3) 0.6730(15) 0.037(7) Uiso 0.34 1 d PD A -1
H11A H 0.0704 -0.0309 0.6509 0.044 Uiso 0.34 1 calc PR A -1
C12A C 0.0705(11) 0.086(3) 0.7278(15) 0.080(12) Uiso 0.34 1 d PD A -1
H12A H 0.0858 0.1548 0.7514 0.096 Uiso 0.34 1 calc PR A -1
H12B H 0.0437 0.0517 0.7438 0.096 Uiso 0.34 1 calc PR A -1
C10B C 0.1244(7) 0.052(4) 0.6348(18) 0.030(12) Uiso 0.26 1 d PD A -2
H10C H 0.1246 0.1410 0.6473 0.036 Uiso 0.26 1 calc PR A -2
H10D H 0.1243 0.0476 0.5836 0.036 Uiso 0.26 1 calc PR A -2
C11B C 0.0782(13) 0.000(5) 0.650(2) 0.10(2) Uiso 0.26 1 d PD A -2
H11B H 0.0631 -0.0592 0.6185 0.115 Uiso 0.26 1 calc PR A -2
C12B C 0.0578(12) 0.031(4) 0.7048(19) 0.051(10) Uiso 0.26 1 d PD A -2
H12C H 0.0721 0.0896 0.7375 0.061 Uiso 0.26 1 calc PR A -2
H12D H 0.0289 -0.0051 0.7114 0.061 Uiso 0.26 1 calc PR A -2
C10C C 0.1296(7) 0.097(3) 0.6569(16) 0.034(10) Uiso 0.40 1 d PD A -3
H10E H 0.1409 0.1823 0.6674 0.041 Uiso 0.40 1 calc PR A -3
H10F H 0.1186 0.0934 0.6062 0.041 Uiso 0.40 1 calc PR A -3
C11C C 0.0880(9) 0.075(3) 0.6957(14) 0.075(10) Uiso 0.40 1 d PD A -3
H11C H 0.0875 0.1154 0.7394 0.090 Uiso 0.40 1 calc PR A -3
C12C C 0.0526(9) 0.004(3) 0.6719(18) 0.119(14) Uiso 0.40 1 d PD A -3
H12E H 0.0521 -0.0377 0.6284 0.142 Uiso 0.40 1 calc PR A -3
H12F H 0.0275 -0.0066 0.6984 0.142 Uiso 0.40 1 calc PR A -3

loop_
_atom_site_aniso_label
_atom_site_aniso_U_11
_atom_site_aniso_U_22
_atom_site_aniso_U_33
_atom_site_aniso_U_23
_atom_site_aniso_U_13
_atom_site_aniso_U_12
Ni 0.0271(6) 0.0258(6) 0.0345(6) 0.0056(6) 0.0005(4) -0.0006(5)
Cl 0.0441(13) 0.0310(13) 0.0610(15) 0.0159(11) 0.0060(11) -0.0018(11)
P 0.0288(11) 0.0266(13) 0.0260(11) 0.0026(10) 0.0010(9) 0.0008(10)
C1 0.023(4) 0.032(5) 0.030(4) 0.005(4) -0.004(3) 0.004(4)
C2 0.035(5) 0.023(5) 0.036(5) -0.002(4) 0.004(4) 0.010(4)
C3 0.030(5) 0.023(5) 0.041(5) 0.012(4) 0.001(4) 0.004(4)
C3A 0.032(5) 0.033(5) 0.028(4) 0.010(4) -0.002(4) 0.004(4)
C4 0.040(5) 0.052(6) 0.038(5) 0.018(5) 0.003(4) 0.005(5)
C5 0.054(6) 0.069(8) 0.025(5) 0.007(5) 0.010(4) 0.009(5)
C6 0.068(7) 0.049(6) 0.035(5) -0.008(5) -0.001(5) 0.010(5)
C7 0.036(5) 0.044(6) 0.039(5) -0.004(4) 0.000(4) -0.005(4)
C7A 0.029(4) 0.030(5) 0.028(4) 0.003(4) -0.003(3) 0.005(4)
C21 0.024(4) 0.027(5) 0.027(4) 0.003(4) -0.003(3) -0.006(4)
C22 0.037(5) 0.043(6) 0.026(5) -0.005(4) -0.003(4) 0.001(4)
C23 0.059(6) 0.056(7) 0.026(5) 0.011(5) 0.005(4) -0.010(5)
C24 0.061(7) 0.038(6) 0.057(6) 0.013(5) 0.003(5) -0.020(5)
C25 0.078(7) 0.030(6) 0.060(7) 0.003(5) 0.015(6) -0.013(5)
C26 0.042(5) 0.038(6) 0.038(5) -0.008(4) 0.013(4) -0.001(4)
C31 0.038(5) 0.026(5) 0.023(4) 0.005(4) 0.009(4) 0.003(4)
C32 0.034(5) 0.041(6) 0.044(5) -0.007(5) 0.000(4) 0.002(4)
C33 0.065(7) 0.037(6) 0.057(6) -0.014(5) 0.014(5) -0.011(5)
C34 0.053(6) 0.028(6) 0.083(8) -0.008(5) 0.027(6) 0.003(5)
C35 0.037(5) 0.050(7) 0.075(7) -0.001(6) 0.007(5) 0.015(5)
C36 0.036(5) 0.046(6) 0.052(6) 0.000(5) -0.001(4) 0.000(5)
C41 0.030(4) 0.032(5) 0.027(4) 0.003(4) 0.005(3) 0.011(4)
C42 0.043(5) 0.051(7) 0.040(5) 0.005(4) -0.006(4) -0.005(5)
C43 0.065(6) 0.088(9) 0.027(5) 0.016(5) -0.001(4) 0.006(6)
C44 0.045(6) 0.084(8) 0.031(5) -0.008(5) -0.009(4) 0.013(6)
C45 0.034(5) 0.072(7) 0.041(5) -0.014(5) -0.002(4) -0.002(5)
C46 0.027(4) 0.055(6) 0.040(5) -0.001(5) 0.003(4) -0.003(4)
Si 0.0298(12) 0.0434(17) 0.0375(13) 0.0033(12) 0.0025(10) -0.0017(12)
C8 0.063(6) 0.035(6) 0.039(5) 0.003(4) 0.010(4) -0.004(4)
C9 0.054(6) 0.064(7) 0.053(6) -0.009(5) 0.013(5) -0.026(5)

loop_
_atom_type_symbol
_atom_type_description
_atom_type_scat_dispersion_real
_atom_type_scat_dispersion_imag
_atom_type_scat_source
C C 0.0033 0.0016 'International Tables Vol C Tables 4.2.6.8 and 6.1.1.4'
H H 0.0000 0.0000 'International Tables Vol C Tables 4.2.6.8 and 6.1.1.4'
Si Si 0.0817 0.0704 'International Tables Vol C Tables 4.2.6.8 and 6.1.1.4'
P P 0.1023 0.0942 'International Tables Vol C Tables 4.2.6.8 and 6.1.1.4'
Cl Cl 0.1484 0.1585 'International Tables Vol C Tables 4.2.6.8 and 6.1.1.4'
Ni Ni 0.3393 1.1124 'International Tables Vol C Tables 4.2.6.8 and 6.1.1.4'

loop_
_geom_angle_atom_site_label_1
_geom_angle_atom_site_label_2
_geom_angle_atom_site_label_3
_geom_angle
_geom_angle_publ_flag
C3 NI C2 39.9(3) y
C3 NI C1 66.7(3) y
C2 NI C1 39.5(3) y
C3 NI P 99.6(2) y
C2 NI P 129.3(2) y
C1 NI P 166.2(2) y
C3 NI CL 163.9(2) y
C2 NI CL 128.1(2) y
C1 NI CL 97.4(2) y
P NI CL 96.31(9) y
C3 NI C3A 38.2(3) y
C2 NI C3A 63.6(3) y
C1 NI C3A 63.5(3) y
P NI C3A 105.6(2) y
CL NI C3A 133.2(2) y
C3 NI C7A 62.6(3) y
C2 NI C7A 62.7(3) y
C1 NI C7A 38.0(2) y
P NI C7A 136.10(19) y
CL NI C7A 103.4(2) y
C3A NI C7A 35.3(2) y
C31 P C41 103.9(3) y
C31 P C21 102.1(3) y
C41 P C21 104.2(3) y
C31 P NI 113.7(3) y
C41 P NI 115.5(2) y
C21 P NI 115.8(2) y
C2 C1 C7A 106.3(7) y
C2 C1 SI 122.8(6) y
C7A C1 SI 129.9(6) y
C2 C1 NI 67.6(4) y
C7A C1 NI 79.7(4) y
SI C1 NI 125.7(4) y
C3 C2 C1 109.4(7) y
C3 C2 NI 70.0(4) y
C1 C2 NI 72.9(4) y
C3 C2 H2 125.3 ?
C1 C2 H2 125.3 ?
NI C2 H2 125.3 ?
C2 C3 C3A 108.9(7) y
C2 C3 NI 70.2(4) y
C3A C3 NI 81.8(5) y
C2 C3 H3 124.9 ?
C3A C3 H3 124.9 ?
NI C3 H3 124.9 ?
C4 C3A C7A 121.4(8) y
C4 C3A C3 132.7(8) y
C7A C3A C3 105.9(6) y
C4 C3A NI 130.6(5) y
C7A C3A NI 73.0(4) y
C3 C3A NI 60.0(4) y
C5 C4 C3A 118.2(8) y
C5 C4 H4 120.9 ?
C3A C4 H4 120.9 ?
C4 C5 C6 121.1(8) y
C4 C5 H5 119.4 ?
C6 C5 H5 119.4 ?
C7 C6 C5 121.3(8) y
C7 C6 H6 119.3 ?
C5 C6 H6 119.3 ?
C6 C7 C7A 119.4(8) y
C6 C7 H7 120.3 ?
C7A C7 H7 120.3 ?
C7 C7A C3A 118.5(7) y
C7 C7A C1 133.0(7) y
C3A C7A C1 108.5(7) y
C7 C7A NI 129.5(5) y
C3A C7A NI 71.7(4) y
C1 C7A NI 62.3(4) y
C22 C21 C26 118.0(7) y
C22 C21 P 121.7(6) y
C26 C21 P 120.1(6) y
C21 C22 C23 121.1(8) y
C21 C22 H22 119.4 ?
C23 C22 H22 119.4 ?
C24 C23 C22 119.9(8) y
C24 C23 H23 120.1 ?
C22 C23 H23 120.1 ?
C25 C24 C23 119.5(8) y
C25 C24 H24 120.3 ?
C23 C24 H24 120.3 ?
C24 C25 C26 121.3(9) y
C24 C25 H25 119.4 ?
C26 C25 H25 119.4 ?
C25 C26 C21 120.2(8) y
C25 C26 H26 119.9 ?
C21 C26 H26 119.9 ?
C32 C31 C36 117.1(7) y
C32 C31 P 121.0(6) y
C36 C31 P 121.7(6) y
C33 C32 C31 121.0(8) y
C33 C32 H32 119.5 ?
C31 C32 H32 119.5 ?
C34 C33 C32 121.2(9) y
C34 C33 H33 119.4 ?
C32 C33 H33 119.4 ?
C35 C34 C33 119.2(9) y
C35 C34 H34 120.4 ?
C33 C34 H34 120.4 ?
C34 C35 C36 120.5(8) y
C34 C35 H35 119.7 ?
C36 C35 H35 119.7 ?
C35 C36 C31 121.0(8) y
C35 C36 H36 119.5 ?
C31 C36 H36 119.5 ?
C42 C41 C46 117.9(7) y
C42 C41 P 118.1(6) y
C46 C41 P 123.9(6) y
C43 C42 C41 121.2(8) y
C43 C42 H42 119.4 ?
C41 C42 H42 119.4 ?
C44 C43 C42 119.2(8) y
C44 C43 H43 120.4 ?
C42 C43 H43 120.4 ?
C45 C44 C43 121.0(8) y
C45 C44 H44 119.5 ?
C43 C44 H44 119.5 ?
C44 C45 C46 119.9(8) y
C44 C45 H45 120.1 ?
C46 C45 H45 120.1 ?
C45 C46 C41 120.8(8) y
C45 C46 H46 119.6 ?
C41 C46 H46 119.6 ?
C9 SI C8 110.9(4) y
C9 SI C10B 97.20(15) y
C8 SI C10B 118.40(12) y
C9 SI C1 113.0(4) y
C8 SI C1 109.9(3) y
C10B SI C1 107.0(9) y
C9 SI C10A 108.90(18) y
C8 SI C10A 111.80(17) y
C10B SI C10A 12(3) y
C1 SI C10A 102.0(8) y
C9 SI C10C 115.1(1) y
C8 SI C10C 102.60(11) y
C10B SI C10C 19.60(17) y
C1 SI C10C 104.7(7) y
C10A SI C10C 9(3) y
SI C8 H8A 109.5 ?
SI C8 H8B 109.5 ?
H8A C8 H8B 109.5 ?
SI C8 H8C 109.5 ?
H8A C8 H8C 109.5 ?
H8B C8 H8C 109.5 ?
SI C9 H9A 109.5 ?
SI C9 H9B 109.5 ?
H9A C9 H9B 109.5 ?
SI C9 H9C 109.5 ?
H9A C9 H9C 109.5 ?
H9B C9 H9C 109.5 ?
C11A C10A SI 110.20(19) y
C11A C10A H10A 109.6 ?
SI C10A H10A 109.6 ?
C11A C10A H10B 109.6 ?
SI C10A H10B 109.6 ?
H10A C10A H10B 108.1 ?
C12A C11A C10A 125(2) y
C12A C11A H11A 117.4 ?
C10A C11A H11A 117.4 ?
C11A C12A H12A 120 ?
C11A C12A H12B 120 ?
H12A C12A H12B 120 ?
C11B C10B SI 122(3) y
C11B C10B H10C 106.8 ?
SI C10B H10C 106.8 ?
C11B C10B H10D 106.8 ?
SI C10B H10D 106.8 ?
H10C C10B H10D 106.7 ?
C12B C11B C10B 124(2) y
C12B C11B H11B 117.9 ?
C10B C11B H11B 117.9 ?
C11B C12B H12C 120 ?
C11B C12B H12D 120 ?
H12C C12B H12D 120 ?
C11C C10C SI 117.80(18) y
C11C C10C H10E 107.9 ?
SI C10C H10E 107.9 ?
C11C C10C H10F 107.9 ?
SI C10C H10F 107.9 ?
H10E C10C H10F 107.2 ?
C12C C11C C10C 124(2) y
C12C C11C H11C 118.2 ?
C10C C11C H11C 118.2 ?
C11C C12C H12E 120 ?
C11C C12C H12F 120 ?
H12E C12C H12F 120 ?

loop_
_geom_bond_atom_site_label_1
_geom_bond_atom_site_label_2
_geom_bond_distance
_geom_bond_publ_flag
Ni C3 2.041(7) y
Ni C2 2.044(7) y
Ni C1 2.113(7) y
Ni P 2.172(2) y
Ni Cl 2.192(3) y
Ni C3a 2.332(7) y
Ni C7a 2.349(7) y
P C31 1.823(8) y
P C41 1.838(7) y
P C21 1.845(8) y
C1 C2 1.407(10) y
C1 C7a 1.469(10) y
C1 Si 1.877(7) y
C2 C3 1.393(9) y
C2 H2 0.99 ?
C3 C3a 1.457(10) y
C3 H3 0.99 ?
C3a C4 1.387(10) y
C3a C7a 1.421(10) y
C4 C5 1.377(11) y
C4 H4 0.94 ?
C5 C6 1.396(11) y
C5 H5 0.94 ?
C6 C7 1.362(10) y
C6 H6 0.94 ?
C7 C7a 1.407(10) y
C7 H7 0.94 ?
C21 C22 1.377(10) y
C21 C26 1.397(10) y
C22 C23 1.389(10) y
C22 H22 0.94 ?
C23 C24 1.371(11) y
C23 H23 0.94 ?
C24 C25 1.364(11) y
C24 H24 0.94 ?
C25 C26 1.370(11) y
C25 H25 0.94 ?
C26 H26 0.94 ?
C31 C32 1.38(1) y
C31 C36 1.393(10) y
C32 C33 1.379(11) y
C32 H32 0.94 ?
C33 C34 1.359(11) y
C33 H33 0.94 ?
C34 C35 1.357(11) y
C34 H34 0.94 ?
C35 C36 1.387(11) y
C35 H35 0.94 ?
C36 H36 0.94 ?
C41 C42 1.388(10) y
C41 C46 1.396(10) y
C42 C43 1.383(10) y
C42 H42 0.94 ?
C43 C44 1.374(12) y
C43 H43 0.94 ?
C44 C45 1.366(11) y
C44 H44 0.94 ?
C45 C46 1.375(10) y
C45 H45 0.94 ?
C46 H46 0.94 ?
Si C9 1.847(9) y
Si C8 1.858(7) y
Si C10b 1.866(17) y
Si C10a 1.882(18) y
Si C10c 1.907(15) y
C8 H8a 0.97 ?
C8 H8b 0.97 ?
C8 H8c 0.97 ?
C9 H9a 0.97 ?
C9 H9b 0.97 ?
C9 H9c 0.97 ?
C10a C11a 1.498(10) y
C10a H10a 0.98 ?
C10a H10b 0.98 ?
C11a C12a 1.304(10) y
C11a H11a 0.94 ?
C12a H12a 0.94 ?
C12a H12b 0.94 ?
C10b C11b 1.504(10) y
C10b H10c 0.98 ?
C10b H10d 0.98 ?
C11b C12b 1.304(10) y
C11b H11b 0.94 ?
C12b H12c 0.94 ?
C12b H12d 0.94 ?
C10c C11c 1.503(10) y
C10c H10e 0.98 ?
C10c H10f 0.98 ?
C11c C12c 1.309(10) y
C11c H11c 0.94 ?
C12c H12e 0.94 ?
C12c H12f 0.94 ?

loop_
_geom_torsion_atom_site_label_1
_geom_torsion_atom_site_label_2
_geom_torsion_atom_site_label_3
_geom_torsion_atom_site_label_4
_geom_torsion
_geom_torsion_publ_flag
C3 NI P C31 -128.0(3) y
C2 NI P C31 -157.7(4) y
C1 NI P C31 -125.5(9) y
CL NI P C31 49.0(3) y
C3A NI P C31 -89.3(3) y
C7A NI P C31 -67.9(4) y
C3 NI P C41 112.0(4) y
C2 NI P C41 82.2(4) y
C1 NI P C41 114.4(9) y
CL NI P C41 -71.0(3) y
C3A NI P C41 150.7(3) y
C7A NI P C41 172.1(4) y
C3 NI P C21 -10.2(4) y
C2 NI P C21 -39.9(4) y
C1 NI P C21 -7.8(10) y
CL NI P C21 166.8(3) y
C3A NI P C21 28.5(4) y
C7A NI P C21 49.9(4) y
C3 NI C1 C2 -37.7(4) y
P NI C1 C2 -40.4(11) y
CL NI C1 C2 145.1(4) y
C3A NI C1 C2 -79.9(5) y
C7A NI C1 C2 -112.5(6) y
C3 NI C1 C7A 74.8(5) y
C2 NI C1 C7A 112.5(6) y
P NI C1 C7A 72.1(11) y
CL NI C1 C7A -102.4(4) y
C3A NI C1 C7A 32.6(4) y
C3 NI C1 SI -152.9(6) y
C2 NI C1 SI -115.2(7) y
P NI C1 SI -155.6(6) y
CL NI C1 SI 29.9(5) y
C3A NI C1 SI 164.9(6) y
C7A NI C1 SI 132.3(7) y
C7A C1 C2 C3 -10.5(8) y
SI C1 C2 C3 179.8(5) y
NI C1 C2 C3 60.8(5) y
C7A C1 C2 NI -71.3(5) y
SI C1 C2 NI 119.0(5) y
C1 NI C2 C3 -118.8(6) y
P NI C2 C3 49.7(5) y
CL NI C2 C3 -164.9(4) y
C3A NI C2 C3 -39.3(4) y
C7A NI C2 C3 -79.0(5) y
C3 NI C2 C1 118.8(6) y
P NI C2 C1 168.5(3) y
CL NI C2 C1 -46.1(5) y
C3A NI C2 C1 79.5(5) y
C7A NI C2 C1 39.8(4) y
C1 C2 C3 C3A 10.9(8) y
NI C2 C3 C3A 73.5(5) y
C1 C2 C3 NI -62.6(5) y
C1 NI C3 C2 37.4(4) y
P NI C3 C2 -143.3(4) y
CL NI C3 C2 47.4(10) y
C3A NI C3 C2 113.5(6) y
C7A NI C3 C2 79.4(5) y
C2 NI C3 C3A -113.5(6) y
C1 NI C3 C3A -76.2(5) y
P NI C3 C3A 103.2(4) y
CL NI C3 C3A -66.3(9) y
C7A NI C3 C3A -34.2(4) y
C2 C3 C3A C4 174.9(8) y
NI C3 C3A C4 -119.4(9) y
C2 C3 C3A C7A -6.7(8) y
NI C3 C3A C7A 59.0(5) y
C2 C3 C3A NI -65.7(5) y
C3 NI C3A C4 122.6(10) y
C2 NI C3A C4 163.4(9) y
C1 NI C3A C4 -152.2(9) y
P NI C3A C4 36.8(9) y
CL NI C3A C4 -78.0(9) y
C7A NI C3A C4 -117.1(9) y
C3 NI C3A C7A -120.4(6) y
C2 NI C3A C7A -79.4(5) y
C1 NI C3A C7A -35.0(5) y
P NI C3A C7A 154.0(4) y
CL NI C3A C7A 39.2(5) y
C2 NI C3A C3 41.0(4) y
C1 NI C3A C3 85.4(5) y
P NI C3A C3 -85.6(4) y
CL NI C3A C3 159.6(4) y
C7A NI C3A C3 120.4(6) y
C7A C3A C4 C5 -0.8(11) y
C3 C3A C4 C5 177.4(8) y
NI C3A C4 C5 93.4(9) y
C3A C4 C5 C6 -0.3(12) y
C4 C5 C6 C7 0.0(13) y
C5 C6 C7 C7A 1.3(13) y
C6 C7 C7A C3A -2.2(11) y
C6 C7 C7A C1 -178.0(8) y
C6 C7 C7A NI -91.3(9) y
C4 C3A C7A C7 2.0(11) y
C3 C3A C7A C7 -176.6(6) y
NI C3A C7A C7 -125.6(7) y
C4 C3A C7A C1 178.8(7) y
C3 C3A C7A C1 0.2(8) y
NI C3A C7A C1 51.1(5) y
C4 C3A C7A NI 127.7(7) y
C3 C3A C7A NI -51.0(5) y
C2 C1 C7A C7 -177.7(8) y
SI C1 C7A C7 -8.9(13) y
NI C1 C7A C7 119.5(8) y
C2 C1 C7A C3A 6.2(8) y
SI C1 C7A C3A 175.0(5) y
NI C1 C7A C3A -56.6(5) y
C2 C1 C7A NI 62.8(5) y
SI C1 C7A NI -128.4(7) y
C3 NI C7A C7 149.1(8) y
C2 NI C7A C7 -165.8(8) y
C1 NI C7A C7 -124.4(9) y
P NI C7A C7 74.7(8) y
CL NI C7A C7 -39.6(7) y
C3A NI C7A C7 112.2(9) y
C3 NI C7A C3A 36.9(4) y
C2 NI C7A C3A 82.0(5) y
C1 NI C7A C3A 123.4(7) y
P NI C7A C3A -37.5(6) y
CL NI C7A C3A -151.8(4) y
C3 NI C7A C1 -86.5(5) y
C2 NI C7A C1 -41.4(4) y
P NI C7A C1 -160.9(4) y
CL NI C7A C1 84.8(4) y
C3A NI C7A C1 -123.4(7) y
C31 P C21 C22 23.6(7) y
C41 P C21 C22 131.5(6) y
NI P C21 C22 -100.4(6) y
C31 P C21 C26 -161.4(6) y
C41 P C21 C26 -53.5(7) y
NI P C21 C26 74.5(6) y
C26 C21 C22 C23 0.6(11) y
P C21 C22 C23 175.7(6) y
C21 C22 C23 C24 0.4(13) y
C22 C23 C24 C25 -0.4(14) y
C23 C24 C25 C26 -0.6(14) y
C24 C25 C26 C21 1.6(13) y
C22 C21 C26 C25 -1.6(12) y
P C21 C26 C25 -176.7(7) y
C41 P C31 C32 151.8(6) y
C21 P C31 C32 -100.1(7) y
NI P C31 C32 25.4(7) y
C41 P C31 C36 -33.1(7) y
C21 P C31 C36 75.0(7) y
NI P C31 C36 -159.5(6) y
C36 C31 C32 C33 -0.8(12) y
P C31 C32 C33 174.5(6) y
C31 C32 C33 C34 0.4(14) y
C32 C33 C34 C35 0.7(14) y
C33 C34 C35 C36 -1.3(15) y
C34 C35 C36 C31 0.9(14) y
C32 C31 C36 C35 0.2(12) y
P C31 C36 C35 -175.1(6) y
C31 P C41 C42 -87.4(7) y
C21 P C41 C42 166.1(6) y
NI P C41 C42 37.9(7) y
C31 P C41 C46 92.7(7) y
C21 P C41 C46 -13.9(7) y
NI P C41 C46 -142.1(6) y
C46 C41 C42 C43 -1.5(12) y
P C41 C42 C43 178.5(7) y
C41 C42 C43 C44 1.0(14) y
C42 C43 C44 C45 -0.1(14) y
C43 C44 C45 C46 -0.2(14) y
C44 C45 C46 C41 -0.3(13) y
C42 C41 C46 C45 1.2(12) y
P C41 C46 C45 -178.9(6) y
C2 C1 SI C9 -164.8(6) y
C7A C1 SI C9 28.1(8) y
NI C1 SI C9 -80.2(6) y
C2 C1 SI C8 -40.3(7) y
C7A C1 SI C8 152.6(6) y
NI C1 SI C8 44.3(6) y
C2 C1 SI C10B 89.5(16) y
C7A C1 SI C10B -77.6(17) y
NI C1 SI C10B 174.1(16) y
C2 C1 SI C10A 79(2) y
C7A C1 SI C10A -89(2) y
NI C1 SI C10A 163(2) y
C2 C1 SI C10C 69.3(13) y
C7A C1 SI C10C -97.8(13) y
NI C1 SI C10C 153.8(12) y
C9 SI C10A C11A 58(3) y
C8 SI C10A C11A -65(4) y
C10B SI C10A C11A 61(6) y
C1 SI C10A C11A 178(3) y
C10C SI C10A C11A -75(8) y
SI C10A C11A C12A 98(4) y
C9 SI C10B C11B 52(3) y
C8 SI C10B C11B -67(3) y
C1 SI C10B C11B 168(2) y
C10A SI C10B C11B -125(9) y
C10C SI C10B C11B -106(4) y
SI C10B C11B C12B 84(6) y
C9 SI C10C C11C 63(3) y
C8 SI C10C C11C -58(3) y
C10B SI C10C C11C 88(4) y
C1 SI C10C C11C -173(2) y
C10A SI C10C C11C 113(11) y
SI C10C C11C C12C -90(4) y
